data_4313430
loop_
_publ_author_name
'Christian N\"ather'
'Mario Wriedt'
'Inke Jess'

_publ_section_title
;
 Dimorphism of a New CuI Coordination Polymer: Synthesis, Crystal
 Structures and Properties of Catena[CuI(2-Iodopyrazine-N)] and
 Poly[CuI(\m2-2-Iodopyrazine-N,N')]
;
_journal_name_full 'Inorganic Chemistry'
_journal_page_first 2391
_journal_page_last 2397
_journal_paper_doi 10.1021/ic026007u
_journal_volume 42
_journal_year 2003
_chemical_formula_sum 'C4 H3 Cu I2 N2'
_chemical_formula_weight 396.42
_chemical_name_systematic
;
Poly[CuI(mu2-2-Iodopyrazine-N,N')] (red modification)
;
_space_group_IT_number 14
_symmetry_cell_setting monoclinic
_symmetry_space_group_name_Hall '-P 2ybc'
_symmetry_space_group_name_H-M 'P 1 21/c 1'
_atom_sites_solution_hydrogens geom
_atom_sites_solution_primary direct
_atom_sites_solution_secondary difmap
_audit_creation_method SHELXL-97
_cell_angle_alpha 90.00
_cell_angle_beta 92.644(10)
_cell_angle_gamma 90.00
_cell_formula_units_Z 4
_cell_length_a 4.2679(5)
_cell_length_b 13.9422(13)
_cell_length_c 13.0174(13)
_cell_measurement_temperature 293(2)
_cell_volume 773.76(14)
_computing_structure_refinement 'SHELXL-97 (Sheldrick, 1997)'
_computing_structure_solution 'SHELXS-97 (Sheldrick, 1990)'
_diffrn_ambient_temperature 293(2)
_diffrn_measured_fraction_theta_full 0.998
_diffrn_measured_fraction_theta_max 0.998
_diffrn_radiation_monochromator graphite
_diffrn_radiation_source 'fine-focus sealed tube'
_diffrn_radiation_type MoK\a
_diffrn_radiation_wavelength 0.71073
_diffrn_reflns_av_R_equivalents 0.0143
_diffrn_reflns_av_sigmaI/netI 0.0195
_diffrn_reflns_limit_h_max 6
_diffrn_reflns_limit_h_min 0
_diffrn_reflns_limit_k_max 11
_diffrn_reflns_limit_k_min -19
_diffrn_reflns_limit_l_max 18
_diffrn_reflns_limit_l_min -18
_diffrn_reflns_number 4326
_diffrn_reflns_theta_full 30.02
_diffrn_reflns_theta_max 30.02
_diffrn_reflns_theta_min 2.92
_exptl_absorpt_coefficient_mu 10.715
_exptl_crystal_density_diffrn 3.403
_exptl_crystal_density_method 'not measured'
_exptl_crystal_F_000 704
_refine_diff_density_max 0.676
_refine_diff_density_min -0.606
_refine_diff_density_rms 0.102
_refine_ls_extinction_coef 0.00178(14)
_refine_ls_extinction_expression Fc^*^=kFc[1+0.001xFc^2^\l^3^/sin(2\q)]^-1/4^
_refine_ls_extinction_method SHELXL
_refine_ls_goodness_of_fit_ref 1.027
_refine_ls_hydrogen_treatment mixed
_refine_ls_matrix_type full
_refine_ls_number_parameters 83
_refine_ls_number_reflns 2242
_refine_ls_number_restraints 0
_refine_ls_restrained_S_all 1.027
_refine_ls_R_factor_all 0.0264
_refine_ls_R_factor_gt 0.0171
_refine_ls_shift/su_max 0.001
_refine_ls_shift/su_mean 0.000
_refine_ls_structure_factor_coef Fsqd
_refine_ls_weighting_details 'calc w=1/[\s^2^(Fo^2^)+(0.0162P)^2^+0.4380P] where P=(Fo^2^+2Fc^2^)/3'
_refine_ls_weighting_scheme calc
_refine_ls_wR_factor_gt 0.0375
_refine_ls_wR_factor_ref 0.0390
_reflns_number_gt 1911
_reflns_number_total 2242
_reflns_threshold_expression >2sigma(I)
_cod_data_source_file ic026007u_2.cif
_cod_data_source_block mw225in
_cod_database_code 4313430

loop_
_symmetry_equiv_pos_as_xyz
'x, y, z'
'-x, y+1/2, -z+1/2'
'-x, -y, -z'
'x, -y-1/2, z-1/2'

loop_
_atom_site_label
_atom_site_type_symbol
_atom_site_fract_x
_atom_site_fract_y
_atom_site_fract_z
_atom_site_U_iso_or_equiv
_atom_site_adp_type
_atom_site_occupancy
_atom_site_symmetry_multiplicity
_atom_site_calc_flag
_atom_site_refinement_flags
_atom_site_disorder_assembly
_atom_site_disorder_group
Cu1 Cu 0.48731(9) 0.32882(3) 0.82462(2) 0.03343(9) Uani 1 1 d . . .
I1 I 0.98806(4) 0.446230(13) 0.827097(12) 0.02946(6) Uani 1 1 d . . .
N1 N 0.4760(6) 0.27786(17) 0.67806(15) 0.0295(5) Uani 1 1 d . . .
C1 C 0.3671(7) 0.3352(2) 0.60239(18) 0.0305(6) Uani 1 1 d . . .
H1 H 0.2809 0.3941 0.6189 0.037 Uiso 1 1 calc R . .
C2 C 0.3794(6) 0.30893(18) 0.49932(17) 0.0249(5) Uani 1 1 d . . .
N2 N 0.5006(6) 0.22530(16) 0.47090(15) 0.0283(5) Uani 1 1 d . . .
C3 C 0.6086(8) 0.1680(2) 0.54731(19) 0.0372(7) Uani 1 1 d . . .
H3 H 0.6940 0.1088 0.5312 0.045 Uiso 1 1 calc R . .
C4 C 0.5965(8) 0.1946(2) 0.64982(18) 0.0358(7) Uani 1 1 d . . .
H4 H 0.6754 0.1528 0.7003 0.043 Uiso 1 1 calc R . .
I2 I 0.21583(4) 0.403732(14) 0.384314(12) 0.03242(6) Uani 1 1 d . . .

loop_
_atom_site_aniso_label
_atom_site_aniso_U_11
_atom_site_aniso_U_22
_atom_site_aniso_U_33
_atom_site_aniso_U_23
_atom_site_aniso_U_13
_atom_site_aniso_U_12
Cu1 0.0471(2) 0.03667(19) 0.01639(13) 0.00005(12) -0.00044(13) -0.00070(15)
I1 0.02973(9) 0.03220(10) 0.02646(8) 0.00302(6) 0.00122(6) -0.00070(7)
N1 0.0419(13) 0.0294(12) 0.0172(8) -0.0011(8) 0.0001(9) 0.0029(10)
C1 0.0461(16) 0.0264(13) 0.0188(10) -0.0019(9) 0.0010(10) 0.0079(12)
C2 0.0320(13) 0.0258(12) 0.0168(9) 0.0017(8) -0.0006(9) 0.0007(10)
N2 0.0399(12) 0.0280(11) 0.0168(8) -0.0016(8) -0.0015(8) 0.0050(9)
C3 0.061(2) 0.0313(14) 0.0190(11) -0.0001(10) 0.0039(12) 0.0154(14)
C4 0.0560(18) 0.0349(15) 0.0161(10) 0.0038(10) -0.0010(11) 0.0109(14)
I2 0.04090(11) 0.03440(10) 0.02167(8) 0.00358(6) -0.00168(6) 0.01031(8)

loop_
_atom_type_symbol
_atom_type_description
_atom_type_scat_dispersion_real
_atom_type_scat_dispersion_imag
_atom_type_scat_source
C C 0.0033 0.0016 'International Tables Vol C Tables 4.2.6.8 and 6.1.1.4'
H H 0.0000 0.0000 'International Tables Vol C Tables 4.2.6.8 and 6.1.1.4'
N N 0.0061 0.0033 'International Tables Vol C Tables 4.2.6.8 and 6.1.1.4'
Cu Cu 0.3201 1.2651 'International Tables Vol C Tables 4.2.6.8 and 6.1.1.4'
I I -0.4742 1.8119 'International Tables Vol C Tables 4.2.6.8 and 6.1.1.4'

loop_
_geom_angle_atom_site_label_1
_geom_angle_atom_site_label_2
_geom_angle_atom_site_label_3
_geom_angle
_geom_angle_site_symmetry_1
_geom_angle_site_symmetry_3
_geom_angle_publ_flag
N1 Cu1 N2 137.92(9) . 4_566 ?
N1 Cu1 I1 103.85(7) . 1_455 ?
N2 Cu1 I1 101.61(7) 4_566 1_455 ?
N1 Cu1 I1 102.02(7) . . ?
N2 Cu1 I1 103.02(7) 4_566 . ?
I1 Cu1 I1 105.005(17) 1_455 . ?
Cu1 I1 Cu1 105.005(17) 1_655 . ?
C4 N1 C1 116.4(2) . . ?
C4 N1 Cu1 124.89(17) . . ?
C1 N1 Cu1 118.38(18) . . ?
N1 C1 C2 121.7(2) . . ?
N2 C2 C1 121.9(2) . . ?
N2 C2 I2 118.31(16) . . ?
C1 C2 I2 119.77(19) . . ?
C2 N2 C3 116.0(2) . . ?
C2 N2 Cu1 125.84(16) . 4_565 ?
C3 N2 Cu1 117.68(18) . 4_565 ?
N2 C3 C4 121.8(3) . . ?
N1 C4 C3 122.1(2) . . ?

loop_
_geom_bond_atom_site_label_1
_geom_bond_atom_site_label_2
_geom_bond_distance
_geom_bond_site_symmetry_2
_geom_bond_publ_flag
Cu1 N1 2.034(2) . ?
Cu1 N2 2.047(2) 4_566 ?
Cu1 I1 2.6883(5) 1_455 ?
Cu1 I1 2.6910(5) . ?
I1 Cu1 2.6883(5) 1_655 ?
N1 C4 1.328(4) . ?
N1 C1 1.335(3) . ?
C1 C2 1.394(3) . ?
C2 N2 1.335(3) . ?
C2 I2 2.093(2) . ?
N2 C3 1.340(3) . ?
N2 Cu1 2.047(2) 4_565 ?
C3 C4 1.388(3) . ?
